data_1559780
loop_
_publ_author_name
'Navarro-Huerta, Armando'
'Jellen, Marcus J.'
'Arcudia, Jessica'
'Teat, Simon J.'
'Toscano, Rub\'en A'
'Merino, Gabriel'
'Rodr\'iguez-Molina, Braulio'

_publ_section_title
;
 Tailoring the cavities of hydrogen-bonded amphidynamic crystals using
 weak contacts: towards faster molecular machines.
;
_journal_issue 6
_journal_name_full 'Chemical science'
_journal_page_first 2181
_journal_page_last 2188
_journal_paper_doi 10.1039/d0sc05899h
_journal_volume 12
_journal_year 2020
_chemical_formula_moiety 'C24 H17 N, C6 H12 N2'
_chemical_formula_sum 'C30 H29 N3'
_chemical_formula_weight 431.56
_space_group_crystal_system monoclinic
_space_group_IT_number 14
_space_group_name_Hall '-P 2ybc'
_space_group_name_H-M_alt 'P 1 21/c 1'
_atom_sites_solution_hydrogens mixed
_atom_sites_solution_primary 'Dual space'
_atom_sites_solution_secondary difmap
_audit_creation_date 2020-07-21
_audit_creation_method SHELXL-2018/3
_audit_update_record
;
2020-08-07 deposited with the CCDC.	2020-12-14 downloaded from the CCDC.
;
_cell_angle_alpha 90
_cell_angle_beta 105.813(2)
_cell_angle_gamma 90
_cell_formula_units_Z 4
_cell_length_a 9.1480(4)
_cell_length_b 22.6374(10)
_cell_length_c 11.7158(5)
_cell_measurement_reflns_used 9674
_cell_measurement_temperature 100(2)
_cell_measurement_theta_max 31.3987
_cell_measurement_theta_min 2.5459
_cell_volume 2334.37(18)
_computing_cell_refinement 'Bruker SAINT v8.38a'
_computing_data_collection 'Bruker APEX 3'
_computing_data_reduction 'Bruker SAINT v8.38a'
_computing_molecular_graphics 'Bruker SHELXTL'
_computing_publication_material 'Bruker SHELXTL & local programs'
_computing_structure_refinement 'SHELXL-2018/1 (Sheldrick, 2018)'
_computing_structure_solution 'SHELXT 2014/5 (Sheldrick, 2014)'
_diffrn_ambient_temperature 100(2)
_diffrn_detector_area_resol_mean 7.39
_diffrn_measured_fraction_theta_full 0.998
_diffrn_measured_fraction_theta_max 0.997
_diffrn_measurement_device_type 'Bruker D8 with PHOTONII detector'
_diffrn_measurement_method '\w/\q shutterless scans'
_diffrn_radiation_type synchrotron
_diffrn_radiation_wavelength 0.7288
_diffrn_reflns_av_R_equivalents 0.0452
_diffrn_reflns_av_unetI/netI 0.0259
_diffrn_reflns_Laue_measured_fraction_full 0.998
_diffrn_reflns_Laue_measured_fraction_max 0.997
_diffrn_reflns_limit_h_max 13
_diffrn_reflns_limit_h_min -13
_diffrn_reflns_limit_k_max 32
_diffrn_reflns_limit_k_min -32
_diffrn_reflns_limit_l_max 16
_diffrn_reflns_limit_l_min -16
_diffrn_reflns_number 66651
_diffrn_reflns_point_group_measured_fraction_full 0.998
_diffrn_reflns_point_group_measured_fraction_max 0.997
_diffrn_reflns_theta_full 25.930
_diffrn_reflns_theta_max 31.434
_diffrn_reflns_theta_min 2.070
_diffrn_source 'Advanced Light Source beamline 12.2.1'
_exptl_absorpt_coefficient_mu 0.075
_exptl_absorpt_correction_T_max 1.000
_exptl_absorpt_correction_T_min 0.881
_exptl_absorpt_correction_type multi-scan
_exptl_absorpt_process_details 'SADABS 2016/2 Bruker AXS Madison WI USA'
_exptl_crystal_colour colourless
_exptl_crystal_density_diffrn 1.228
_exptl_crystal_description plate
_exptl_crystal_F_000 920
_exptl_crystal_recrystallization_method 'Re-crystallisation from solvent: Hexanes/ethyl acetate'
_exptl_crystal_size_max 0.250
_exptl_crystal_size_mid 0.110
_exptl_crystal_size_min 0.005
_refine_diff_density_max 0.323
_refine_diff_density_min -0.265
_refine_diff_density_rms 0.046
_refine_ls_extinction_method none
_refine_ls_goodness_of_fit_ref 1.027
_refine_ls_hydrogen_treatment mixed
_refine_ls_matrix_type full
_refine_ls_number_parameters 301
_refine_ls_number_reflns 7141
_refine_ls_number_restraints 0
_refine_ls_restrained_S_all 1.027
_refine_ls_R_factor_all 0.0470
_refine_ls_R_factor_gt 0.0409
_refine_ls_shift/su_max 0.001
_refine_ls_shift/su_mean 0.000
_refine_ls_structure_factor_coef Fsqd
_refine_ls_weighting_details 'w=1/[\s^2^(Fo^2^)+(0.0587P)^2^+0.6319P] where P=(Fo^2^+2Fc^2^)/3'
_refine_ls_weighting_scheme calc
_refine_ls_wR_factor_gt 0.1089
_refine_ls_wR_factor_ref 0.1144
_reflns_Friedel_coverage 0.000
_reflns_number_gt 6256
_reflns_number_total 7141
_reflns_threshold_expression 'I > 2\s(I)'
_cod_data_source_file d0sc05899h2.cif
_cod_data_source_block ANH-BRM-7s-100K
_cod_depositor_comments
;Adding full bibliography for 1559768--1559785.cif.

 Adding full bibliography for 1559768--1559785.cif.
;
_cod_original_sg_symbol_H-M 'P 21/c'
_cod_database_code 1559780
_shelx_shelxl_version_number 2018/3
_shelx_space_group_comment
;
The symmetry employed for this shelxl refinement is uniquely defined
by the following loop, which should always be used as a source of
symmetry information in preference to the above space-group names.
They are only intended as comments.
;
_shelx_estimated_absorpt_t_min 0.981
_shelx_estimated_absorpt_t_max 1.000

loop_
_space_group_symop_operation_xyz
'x, y, z'
'-x, y+1/2, -z+1/2'
'-x, -y, -z'
'x, -y-1/2, z-1/2'

loop_
_atom_site_label
_atom_site_type_symbol
_atom_site_fract_x
_atom_site_fract_y
_atom_site_fract_z
_atom_site_U_iso_or_equiv
_atom_site_adp_type
_atom_site_occupancy
_atom_site_site_symmetry_order
_atom_site_calc_flag
_atom_site_refinement_flags_posn
_atom_site_refinement_flags_adp
_atom_site_refinement_flags_occupancy
_atom_site_disorder_assembly
_atom_site_disorder_group
C1 C 0.56232(10) 0.85224(4) 0.42540(8) 0.02256(17) Uani 1 1 d . . . . .
H1 H 0.626908 0.863558 0.377962 0.027 Uiso 1 1 calc R U . . .
C2 C 0.48143(10) 0.89390(4) 0.46985(8) 0.02285(17) Uani 1 1 d . . . . .
H2 H 0.491709 0.934404 0.452280 0.027 Uiso 1 1 calc R U . . .
C3 C 0.38400(9) 0.87840(4) 0.54049(8) 0.01971(16) Uani 1 1 d . . . . .
C4 C 0.36616(9) 0.81898(4) 0.56533(7) 0.01879(15) Uani 1 1 d . . . . .
H4 H 0.300145 0.807738 0.611642 0.023 Uiso 1 1 calc R U . . .
C5 C 0.38043(9) 0.67076(4) 0.58177(7) 0.01903(15) Uani 1 1 d . . . . .
H5 H 0.306420 0.682740 0.620317 0.023 Uiso 1 1 calc R U . . .
C6 C 0.41576(9) 0.61109(4) 0.57580(8) 0.01964(16) Uani 1 1 d . . . . .
C7 C 0.52949(10) 0.59434(4) 0.52104(8) 0.02230(17) Uani 1 1 d . . . . .
H7 H 0.556659 0.553837 0.520966 0.027 Uiso 1 1 calc R U . . .
C8 C 0.60256(10) 0.63515(4) 0.46747(8) 0.02213(17) Uani 1 1 d . . . . .
H8 H 0.677328 0.623099 0.429729 0.027 Uiso 1 1 calc R U . . .
N9 N 0.61472(8) 0.74325(3) 0.42272(7) 0.02093(15) Uani 1 1 d . . . . .
H9 H 0.6934(15) 0.7432(5) 0.3887(12) 0.025 Uiso 1 1 d . U . . .
C10 C 0.54560(9) 0.79298(4) 0.45277(7) 0.01918(15) Uani 1 1 d . . . . .
C11 C 0.44656(9) 0.77623(4) 0.52127(7) 0.01792(15) Uani 1 1 d . . . . .
C12 C 0.45489(9) 0.71268(4) 0.53055(7) 0.01796(15) Uani 1 1 d . . . . .
C13 C 0.56270(9) 0.69444(4) 0.47080(7) 0.01944(16) Uani 1 1 d . . . . .
C14 C 0.30422(9) 0.92523(4) 0.58872(8) 0.02028(16) Uani 1 1 d . . . . .
C15 C 0.28400(9) 0.92052(4) 0.70276(8) 0.02154(16) Uani 1 1 d . . . . .
H15 H 0.319926 0.886436 0.749249 0.026 Uiso 1 1 calc R U . . .
C16 C 0.21207(10) 0.96507(4) 0.74873(9) 0.02483(18) Uani 1 1 d . . . . .
H16 H 0.198869 0.961156 0.826045 0.030 Uiso 1 1 calc R U . . .
C17 C 0.15944(11) 1.01529(4) 0.68203(10) 0.0285(2) Uani 1 1 d . . . . .
H17 H 0.110791 1.045815 0.713633 0.034 Uiso 1 1 calc R U . . .
C18 C 0.17840(11) 1.02057(4) 0.56889(10) 0.0291(2) Uani 1 1 d . . . . .
H18 H 0.142362 1.054789 0.522886 0.035 Uiso 1 1 calc R U . . .
C19 C 0.24987(10) 0.97602(4) 0.52258(9) 0.02553(18) Uani 1 1 d . . . . .
H19 H 0.262011 0.980106 0.444981 0.031 Uiso 1 1 calc R U . . .
C20 C 0.32980(9) 0.56552(4) 0.62142(8) 0.01950(16) Uani 1 1 d . . . . .
C21 C 0.17104(9) 0.56884(4) 0.59323(8) 0.02216(17) Uani 1 1 d . . . . .
H21 H 0.119782 0.600570 0.545800 0.027 Uiso 1 1 calc R U . . .
C22 C 0.08759(10) 0.52639(4) 0.63369(8) 0.02423(18) Uani 1 1 d . . . . .
H22 H -0.019996 0.529316 0.613927 0.029 Uiso 1 1 calc R U . . .
C23 C 0.16073(10) 0.47969(4) 0.70290(8) 0.02428(17) Uani 1 1 d . . . . .
H23 H 0.103665 0.450756 0.730909 0.029 Uiso 1 1 calc R U . . .
C24 C 0.31834(10) 0.47559(4) 0.73093(8) 0.02368(17) Uani 1 1 d . . . . .
H24 H 0.368966 0.443581 0.777796 0.028 Uiso 1 1 calc R U . . .
C25 C 0.40207(10) 0.51816(4) 0.69064(8) 0.02224(17) Uani 1 1 d . . . . .
H25 H 0.509610 0.514997 0.710418 0.027 Uiso 1 1 calc R U . . .
N31 N 0.12927(8) 0.24201(4) 0.18134(7) 0.02179(15) Uani 1 1 d . . . . .
C31 C 0.16990(12) 0.19396(5) 0.26920(9) 0.0300(2) Uani 1 1 d . . . . .
H31A H 0.275981 0.199242 0.317945 0.036 Uiso 1 1 calc R U . . .
H31B H 0.163019 0.155550 0.227659 0.036 Uiso 1 1 calc R U . . .
C32 C 0.06169(11) 0.19379(5) 0.35072(8) 0.02805(19) Uani 1 1 d . . . . .
H32A H 0.003647 0.156342 0.340057 0.034 Uiso 1 1 calc R U . . .
H32B H 0.122087 0.196362 0.434687 0.034 Uiso 1 1 calc R U . . .
C33 C 0.14498(12) 0.29846(5) 0.24575(9) 0.0286(2) Uani 1 1 d . . . . .
H33A H 0.114354 0.331320 0.188457 0.034 Uiso 1 1 calc R U . . .
H33B H 0.252566 0.304501 0.290341 0.034 Uiso 1 1 calc R U . . .
C34 C 0.04428(11) 0.29872(5) 0.33308(9) 0.0288(2) Uani 1 1 d . . . . .
H34A H 0.109447 0.302828 0.415362 0.035 Uiso 1 1 calc R U . . .
H34B H -0.025659 0.332948 0.315733 0.035 Uiso 1 1 calc R U . . .
C35 C -0.03139(11) 0.23431(6) 0.11414(9) 0.0342(2) Uani 1 1 d . . . . .
H35A H -0.044804 0.195410 0.073997 0.041 Uiso 1 1 calc R U . . .
H35B H -0.060386 0.265335 0.052546 0.041 Uiso 1 1 calc R U . . .
C36 C -0.13551(11) 0.23819(6) 0.19844(8) 0.0330(2) Uani 1 1 d . . . . .
H36A H -0.203733 0.272760 0.176665 0.040 Uiso 1 1 calc R U . . .
H36B H -0.199272 0.202255 0.189690 0.040 Uiso 1 1 calc R U . . .
N32 N -0.04413(9) 0.24386(4) 0.32235(7) 0.02666(17) Uani 1 1 d . . . . .

loop_
_atom_site_aniso_label
_atom_site_aniso_U_11
_atom_site_aniso_U_22
_atom_site_aniso_U_33
_atom_site_aniso_U_23
_atom_site_aniso_U_13
_atom_site_aniso_U_12
C1 0.0200(4) 0.0269(4) 0.0240(4) 0.0016(3) 0.0114(3) -0.0024(3)
C2 0.0210(4) 0.0241(4) 0.0264(4) 0.0020(3) 0.0113(3) -0.0019(3)
C3 0.0160(3) 0.0231(4) 0.0213(4) 0.0000(3) 0.0073(3) -0.0015(3)
C4 0.0141(3) 0.0241(4) 0.0195(3) -0.0003(3) 0.0069(3) -0.0019(3)
C5 0.0143(3) 0.0235(4) 0.0209(4) -0.0014(3) 0.0075(3) -0.0007(3)
C6 0.0151(3) 0.0232(4) 0.0222(4) -0.0013(3) 0.0077(3) -0.0014(3)
C7 0.0185(4) 0.0236(4) 0.0272(4) -0.0036(3) 0.0104(3) -0.0006(3)
C8 0.0171(3) 0.0266(4) 0.0256(4) -0.0048(3) 0.0109(3) -0.0010(3)
N9 0.0171(3) 0.0255(4) 0.0236(3) -0.0016(3) 0.0112(3) -0.0022(3)
C10 0.0144(3) 0.0257(4) 0.0188(3) -0.0014(3) 0.0070(3) -0.0018(3)
C11 0.0128(3) 0.0234(4) 0.0184(3) -0.0008(3) 0.0057(3) -0.0022(3)
C12 0.0129(3) 0.0235(4) 0.0185(3) -0.0018(3) 0.0060(3) -0.0011(3)
C13 0.0144(3) 0.0258(4) 0.0195(3) -0.0022(3) 0.0070(3) -0.0027(3)
C14 0.0149(3) 0.0222(4) 0.0250(4) -0.0001(3) 0.0076(3) -0.0021(3)
C15 0.0170(3) 0.0237(4) 0.0256(4) 0.0002(3) 0.0087(3) -0.0016(3)
C16 0.0202(4) 0.0268(4) 0.0310(4) -0.0020(3) 0.0131(3) -0.0019(3)
C17 0.0213(4) 0.0256(4) 0.0428(5) -0.0012(4) 0.0158(4) 0.0008(3)
C18 0.0235(4) 0.0253(4) 0.0411(5) 0.0059(4) 0.0132(4) 0.0031(3)
C19 0.0224(4) 0.0266(4) 0.0297(4) 0.0046(3) 0.0106(3) 0.0011(3)
C20 0.0171(3) 0.0213(4) 0.0221(4) -0.0029(3) 0.0088(3) -0.0009(3)
C21 0.0173(3) 0.0246(4) 0.0259(4) 0.0018(3) 0.0083(3) 0.0007(3)
C22 0.0176(4) 0.0279(4) 0.0293(4) 0.0007(3) 0.0099(3) -0.0012(3)
C23 0.0240(4) 0.0244(4) 0.0279(4) -0.0001(3) 0.0129(3) -0.0022(3)
C24 0.0239(4) 0.0228(4) 0.0263(4) 0.0008(3) 0.0100(3) 0.0022(3)
C25 0.0179(4) 0.0241(4) 0.0259(4) -0.0009(3) 0.0080(3) 0.0011(3)
N31 0.0167(3) 0.0310(4) 0.0195(3) -0.0023(3) 0.0081(3) -0.0023(3)
C31 0.0287(4) 0.0333(5) 0.0322(5) 0.0046(4) 0.0157(4) 0.0038(4)
C32 0.0239(4) 0.0392(5) 0.0227(4) 0.0036(4) 0.0090(3) -0.0051(4)
C33 0.0289(4) 0.0306(5) 0.0318(5) -0.0045(4) 0.0177(4) -0.0033(4)
C34 0.0254(4) 0.0381(5) 0.0268(4) -0.0048(4) 0.0134(3) 0.0018(4)
C35 0.0203(4) 0.0654(7) 0.0181(4) -0.0027(4) 0.0070(3) -0.0075(4)
C36 0.0164(4) 0.0646(7) 0.0187(4) 0.0014(4) 0.0060(3) -0.0050(4)
N32 0.0162(3) 0.0471(5) 0.0177(3) 0.0002(3) 0.0062(3) -0.0018(3)

loop_
_atom_type_symbol
_atom_type_description
_atom_type_scat_dispersion_real
_atom_type_scat_dispersion_imag
_atom_type_scat_source
C C 0.0034 0.0017 'International Tables Vol C Tables 4.2.6.8 and 6.1.1.4'
H H 0.0000 0.0000 'International Tables Vol C Tables 4.2.6.8 and 6.1.1.4'
N N 0.0065 0.0035 'International Tables Vol C Tables 4.2.6.8 and 6.1.1.4'

loop_
_geom_angle_atom_site_label_1
_geom_angle_atom_site_label_2
_geom_angle_atom_site_label_3
_geom_angle
_geom_angle_site_symmetry_1
_geom_angle_site_symmetry_3
_geom_angle_publ_flag
C2 C1 C10 117.66(8) . . ?
C2 C1 H1 121.2 . . ?
C10 C1 H1 121.2 . . ?
C1 C2 C3 122.49(8) . . ?
C1 C2 H2 118.8 . . ?
C3 C2 H2 118.8 . . ?
C4 C3 C2 119.27(8) . . ?
C4 C3 C14 120.79(7) . . ?
C2 C3 C14 119.94(8) . . ?
C3 C4 C11 119.19(7) . . ?
C3 C4 H4 120.4 . . ?
C11 C4 H4 120.4 . . ?
C6 C5 C12 119.34(7) . . ?
C6 C5 H5 120.3 . . ?
C12 C5 H5 120.3 . . ?
C5 C6 C7 119.42(8) . . ?
C5 C6 C20 120.19(7) . . ?
C7 C6 C20 120.33(8) . . ?
C8 C7 C6 122.11(8) . . ?
C8 C7 H7 118.9 . . ?
C6 C7 H7 118.9 . . ?
C7 C8 C13 117.82(8) . . ?
C7 C8 H8 121.1 . . ?
C13 C8 H8 121.1 . . ?
C13 N9 C10 108.36(7) . . ?
C13 N9 H9 125.2(8) . . ?
C10 N9 H9 125.6(8) . . ?
N9 C10 C1 129.55(8) . . ?
N9 C10 C11 109.50(7) . . ?
C1 C10 C11 120.95(8) . . ?
C4 C11 C10 120.43(8) . . ?
C4 C11 C12 133.26(7) . . ?
C10 C11 C12 106.31(7) . . ?
C5 C12 C13 120.07(8) . . ?
C5 C12 C11 133.49(7) . . ?
C13 C12 C11 106.43(7) . . ?
N9 C13 C8 129.53(8) . . ?
N9 C13 C12 109.35(8) . . ?
C8 C13 C12 121.11(8) . . ?
C19 C14 C15 118.08(8) . . ?
C19 C14 C3 120.90(8) . . ?
C15 C14 C3 121.01(8) . . ?
C16 C15 C14 120.89(8) . . ?
C16 C15 H15 119.6 . . ?
C14 C15 H15 119.6 . . ?
C17 C16 C15 120.24(9) . . ?
C17 C16 H16 119.9 . . ?
C15 C16 H16 119.9 . . ?
C18 C17 C16 119.56(9) . . ?
C18 C17 H17 120.2 . . ?
C16 C17 H17 120.2 . . ?
C17 C18 C19 120.32(9) . . ?
C17 C18 H18 119.8 . . ?
C19 C18 H18 119.8 . . ?
C18 C19 C14 120.91(9) . . ?
C18 C19 H19 119.5 . . ?
C14 C19 H19 119.5 . . ?
C25 C20 C21 118.31(8) . . ?
C25 C20 C6 121.98(7) . . ?
C21 C20 C6 119.70(8) . . ?
C22 C21 C20 120.89(8) . . ?
C22 C21 H21 119.6 . . ?
C20 C21 H21 119.6 . . ?
C23 C22 C21 120.28(8) . . ?
C23 C22 H22 119.9 . . ?
C21 C22 H22 119.9 . . ?
C22 C23 C24 119.47(8) . . ?
C22 C23 H23 120.3 . . ?
C24 C23 H23 120.3 . . ?
C25 C24 C23 120.30(8) . . ?
C25 C24 H24 119.8 . . ?
C23 C24 H24 119.8 . . ?
C24 C25 C20 120.75(8) . . ?
C24 C25 H25 119.6 . . ?
C20 C25 H25 119.6 . . ?
C33 N31 C31 108.18(8) . . ?
C33 N31 C35 108.67(8) . . ?
C31 N31 C35 108.07(8) . . ?
N31 C31 C32 110.48(8) . . ?
N31 C31 H31A 109.6 . . ?
C32 C31 H31A 109.6 . . ?
N31 C31 H31B 109.6 . . ?
C32 C31 H31B 109.6 . . ?
H31A C31 H31B 108.1 . . ?
N32 C32 C31 110.52(8) . . ?
N32 C32 H32A 109.5 . . ?
C31 C32 H32A 109.5 . . ?
N32 C32 H32B 109.5 . . ?
C31 C32 H32B 109.5 . . ?
H32A C32 H32B 108.1 . . ?
N31 C33 C34 110.43(8) . . ?
N31 C33 H33A 109.6 . . ?
C34 C33 H33A 109.6 . . ?
N31 C33 H33B 109.6 . . ?
C34 C33 H33B 109.6 . . ?
H33A C33 H33B 108.1 . . ?
N32 C34 C33 110.62(8) . . ?
N32 C34 H34A 109.5 . . ?
C33 C34 H34A 109.5 . . ?
N32 C34 H34B 109.5 . . ?
C33 C34 H34B 109.5 . . ?
H34A C34 H34B 108.1 . . ?
N31 C35 C36 110.41(8) . . ?
N31 C35 H35A 109.6 . . ?
C36 C35 H35A 109.6 . . ?
N31 C35 H35B 109.6 . . ?
C36 C35 H35B 109.6 . . ?
H35A C35 H35B 108.1 . . ?
N32 C36 C35 110.57(7) . . ?
N32 C36 H36A 109.5 . . ?
C35 C36 H36A 109.5 . . ?
N32 C36 H36B 109.5 . . ?
C35 C36 H36B 109.5 . . ?
H36A C36 H36B 108.1 . . ?
C32 N32 C34 108.64(8) . . ?
C32 N32 C36 108.58(8) . . ?
C34 N32 C36 108.06(8) . . ?

loop_
_geom_bond_atom_site_label_1
_geom_bond_atom_site_label_2
_geom_bond_distance
_geom_bond_site_symmetry_2
_geom_bond_publ_flag
C1 C2 1.3850(12) . ?
C1 C10 1.3973(12) . ?
C1 H1 0.9500 . ?
C2 C3 1.4158(11) . ?
C2 H2 0.9500 . ?
C3 C4 1.3952(12) . ?
C3 C14 1.4833(12) . ?
C4 C11 1.3968(11) . ?
C4 H4 0.9500 . ?
C5 C6 1.3952(12) . ?
C5 C12 1.3955(11) . ?
C5 H5 0.9500 . ?
C6 C7 1.4148(11) . ?
C6 C20 1.4822(12) . ?
C7 C8 1.3867(12) . ?
C7 H7 0.9500 . ?
C8 C13 1.3942(12) . ?
C8 H8 0.9500 . ?
N9 C13 1.3823(11) . ?
N9 C10 1.3829(11) . ?
N9 H9 0.913(14) . ?
C10 C11 1.4160(11) . ?
C11 C12 1.4430(12) . ?
C12 C13 1.4176(11) . ?
C14 C19 1.4000(13) . ?
C14 C15 1.4018(12) . ?
C15 C16 1.3905(12) . ?
C15 H15 0.9500 . ?
C16 C17 1.3891(14) . ?
C16 H16 0.9500 . ?
C17 C18 1.3880(15) . ?
C17 H17 0.9500 . ?
C18 C19 1.3899(13) . ?
C18 H18 0.9500 . ?
C19 H19 0.9500 . ?
C20 C25 1.3971(12) . ?
C20 C21 1.4009(11) . ?
C21 C22 1.3887(12) . ?
C21 H21 0.9500 . ?
C22 C23 1.3882(13) . ?
C22 H22 0.9500 . ?
C23 C24 1.3918(12) . ?
C23 H23 0.9500 . ?
C24 C25 1.3912(12) . ?
C24 H24 0.9500 . ?
C25 H25 0.9500 . ?
N31 C33 1.4709(12) . ?
N31 C31 1.4740(13) . ?
N31 C35 1.4763(12) . ?
C31 C32 1.5516(13) . ?
C31 H31A 0.9900 . ?
C31 H31B 0.9900 . ?
C32 N32 1.4686(14) . ?
C32 H32A 0.9900 . ?
C32 H32B 0.9900 . ?
C33 C34 1.5521(13) . ?
C33 H33A 0.9900 . ?
C33 H33B 0.9900 . ?
C34 N32 1.4686(14) . ?
C34 H34A 0.9900 . ?
C34 H34B 0.9900 . ?
C35 C36 1.5502(13) . ?
C35 H35A 0.9900 . ?
C35 H35B 0.9900 . ?
C36 N32 1.4701(12) . ?
C36 H36A 0.9900 . ?
C36 H36B 0.9900 . ?

loop_
_geom_hbond_atom_site_label_D
_geom_hbond_atom_site_label_H
_geom_hbond_atom_site_label_A
_geom_hbond_distance_DH
_geom_hbond_distance_HA
_geom_hbond_distance_DA
_geom_hbond_angle_DHA
_geom_hbond_site_symmetry_A
_geom_hbond_publ_flag
N9 H9 N31 0.913(14) 2.008(14) 2.9203(10) 178.1(12) 2_655 yes

loop_
_geom_torsion_atom_site_label_1
_geom_torsion_atom_site_label_2
_geom_torsion_atom_site_label_3
_geom_torsion_atom_site_label_4
_geom_torsion
_geom_torsion_site_symmetry_1
_geom_torsion_site_symmetry_2
_geom_torsion_site_symmetry_3
_geom_torsion_site_symmetry_4
_geom_torsion_publ_flag
C10 C1 C2 C3 -0.18(13) . . . . ?
C1 C2 C3 C4 -1.00(13) . . . . ?
C1 C2 C3 C14 178.03(8) . . . . ?
C2 C3 C4 C11 0.89(12) . . . . ?
C14 C3 C4 C11 -178.13(7) . . . . ?
C12 C5 C6 C7 1.84(12) . . . . ?
C12 C5 C6 C20 -175.31(7) . . . . ?
C5 C6 C7 C8 -3.25(13) . . . . ?
C20 C6 C7 C8 173.89(8) . . . . ?
C6 C7 C8 C13 1.22(13) . . . . ?
C13 N9 C10 C1 179.62(9) . . . . ?
C13 N9 C10 C11 -0.18(10) . . . . ?
C2 C1 C10 N9 -178.34(9) . . . . ?
C2 C1 C10 C11 1.44(13) . . . . ?
C3 C4 C11 C10 0.34(12) . . . . ?
C3 C4 C11 C12 179.62(8) . . . . ?
N9 C10 C11 C4 178.26(7) . . . . ?
C1 C10 C11 C4 -1.55(12) . . . . ?
N9 C10 C11 C12 -1.19(9) . . . . ?
C1 C10 C11 C12 178.99(8) . . . . ?
C6 C5 C12 C13 1.44(12) . . . . ?
C6 C5 C12 C11 -179.68(8) . . . . ?
C4 C11 C12 C5 3.71(16) . . . . ?
C10 C11 C12 C5 -176.94(9) . . . . ?
C4 C11 C12 C13 -177.30(9) . . . . ?
C10 C11 C12 C13 2.05(9) . . . . ?
C10 N9 C13 C8 -177.97(9) . . . . ?
C10 N9 C13 C12 1.53(9) . . . . ?
C7 C8 C13 N9 -178.40(8) . . . . ?
C7 C8 C13 C12 2.16(13) . . . . ?
C5 C12 C13 N9 176.93(7) . . . . ?
C11 C12 C13 N9 -2.23(9) . . . . ?
C5 C12 C13 C8 -3.53(12) . . . . ?
C11 C12 C13 C8 177.32(8) . . . . ?
C4 C3 C14 C19 -144.54(9) . . . . ?
C2 C3 C14 C19 36.44(12) . . . . ?
C4 C3 C14 C15 36.87(12) . . . . ?
C2 C3 C14 C15 -142.14(9) . . . . ?
C19 C14 C15 C16 -0.02(13) . . . . ?
C3 C14 C15 C16 178.60(8) . . . . ?
C14 C15 C16 C17 -0.25(13) . . . . ?
C15 C16 C17 C18 0.34(14) . . . . ?
C16 C17 C18 C19 -0.16(15) . . . . ?
C17 C18 C19 C14 -0.12(15) . . . . ?
C15 C14 C19 C18 0.21(13) . . . . ?
C3 C14 C19 C18 -178.41(8) . . . . ?
C5 C6 C20 C25 -135.96(9) . . . . ?
C7 C6 C20 C25 46.93(12) . . . . ?
C5 C6 C20 C21 45.24(12) . . . . ?
C7 C6 C20 C21 -131.88(9) . . . . ?
C25 C20 C21 C22 0.43(13) . . . . ?
C6 C20 C21 C22 179.28(8) . . . . ?
C20 C21 C22 C23 -0.12(14) . . . . ?
C21 C22 C23 C24 -0.32(14) . . . . ?
C22 C23 C24 C25 0.44(14) . . . . ?
C23 C24 C25 C20 -0.13(14) . . . . ?
C21 C20 C25 C24 -0.30(13) . . . . ?
C6 C20 C25 C24 -179.13(8) . . . . ?
C33 N31 C31 C32 60.86(10) . . . . ?
C35 N31 C31 C32 -56.63(10) . . . . ?
N31 C31 C32 N32 -3.68(12) . . . . ?
C31 N31 C33 C34 -57.05(10) . . . . ?
C35 N31 C33 C34 60.06(10) . . . . ?
N31 C33 C34 N32 -2.92(12) . . . . ?
C33 N31 C35 C36 -55.98(12) . . . . ?
C31 N31 C35 C36 61.19(12) . . . . ?
N31 C35 C36 N32 -4.35(14) . . . . ?
C31 C32 N32 C34 -56.47(10) . . . . ?
C31 C32 N32 C36 60.82(10) . . . . ?
C33 C34 N32 C32 60.31(10) . . . . ?
C33 C34 N32 C36 -57.31(10) . . . . ?
C35 C36 N32 C32 -56.25(12) . . . . ?
C35 C36 N32 C34 61.41(12) . . . . ?
